data_2218370
loop_
_publ_author_name
'Yuan, Ji-Hong'
'Wang, Cheng'
'Yu, Ming-Juan'
'Li, Jing'

_publ_section_title
;
 Tris[3,3'-(<i>p</i>-phenylenedimethylene)diimidazol-1-ium]
 bis(phosphatododecamolybdate)
;
_journal_coeditor_code CS2077
_journal_issue 6
_journal_name_full 'Acta Crystallographica Section E'
_journal_page_first m831
_journal_paper_doi 10.1107/S1600536808014463
_journal_volume 64
_journal_year 2008
_chemical_formula_iupac '(C14 H16 N4)3 [P Mo12 O40]2'
_chemical_formula_moiety '3(C14 H16 N4 2+), 2(Mo12 O40 P 3-)'
_chemical_formula_sum 'C42 H48 Mo24 N12 O80 P2'
_chemical_formula_weight 4365.42
_chemical_name_systematic
;
bis(phosphatododecamolybdate)
;
_space_group_IT_number 2
_symmetry_cell_setting triclinic
_symmetry_space_group_name_Hall '-P 1'
_symmetry_space_group_name_H-M 'P -1'
_atom_sites_solution_hydrogens geom
_atom_sites_solution_primary direct
_atom_sites_solution_secondary difmap
_audit_creation_method SHELXL-97
_cell_angle_alpha 73.3820(10)
_cell_angle_beta 87.2970(10)
_cell_angle_gamma 67.5570(10)
_cell_formula_units_Z 1
_cell_length_a 11.8790(4)
_cell_length_b 12.5030(4)
_cell_length_c 18.4180(6)
_cell_measurement_reflns_used 8978
_cell_measurement_temperature 293(2)
_cell_measurement_theta_max 28.33
_cell_measurement_theta_min 1.84
_cell_volume 2416.76(14)
_computing_cell_refinement 'SAINT (Bruker, 1999)'
_computing_data_collection 'SMART (Bruker, 1997)'
_computing_data_reduction 'SAINT (Bruker, 1999)'
_computing_molecular_graphics 'SHELXTL-Plus (Sheldrick, 2008)'
_computing_publication_material 'SHELXL97 (Sheldrick, 2008)'
_computing_structure_refinement 'SHELXL97 (Sheldrick, 2008)'
_computing_structure_solution 'SHELXS97 (Sheldrick, 2008)'
_diffrn_ambient_temperature 293(2)
_diffrn_measured_fraction_theta_full 0.987
_diffrn_measured_fraction_theta_max 0.918
_diffrn_measurement_device_type 'Bruker APEX CCD area-detector'
_diffrn_measurement_method \w
_diffrn_radiation_monochromator graphite
_diffrn_radiation_source 'fine-focus sealed tube'
_diffrn_radiation_type MoK\a
_diffrn_radiation_wavelength 0.71069
_diffrn_reflns_av_R_equivalents 0.0148
_diffrn_reflns_av_sigmaI/netI 0.0346
_diffrn_reflns_limit_h_max 15
_diffrn_reflns_limit_h_min -15
_diffrn_reflns_limit_k_max 16
_diffrn_reflns_limit_k_min -16
_diffrn_reflns_limit_l_max 24
_diffrn_reflns_limit_l_min -20
_diffrn_reflns_number 15040
_diffrn_reflns_theta_full 25.00
_diffrn_reflns_theta_max 28.33
_diffrn_reflns_theta_min 1.84
_diffrn_standards_number 0
_exptl_absorpt_coefficient_mu 3.152
_exptl_absorpt_correction_T_max 0.536
_exptl_absorpt_correction_T_min 0.438
_exptl_absorpt_correction_type multi-scan
_exptl_absorpt_process_details '(SADABS; Sheldrick, 1996)'
_exptl_crystal_colour colourless
_exptl_crystal_density_diffrn 2.999
_exptl_crystal_density_method 'not measured'
_exptl_crystal_description block
_exptl_crystal_F_000 2062
_exptl_crystal_size_max 0.38
_exptl_crystal_size_mid 0.33
_exptl_crystal_size_min 0.28
_refine_diff_density_max 0.496
_refine_diff_density_min -0.812
_refine_ls_extinction_method none
_refine_ls_goodness_of_fit_ref 1.017
_refine_ls_hydrogen_treatment mixed
_refine_ls_matrix_type full
_refine_ls_number_parameters 733
_refine_ls_number_reflns 11046
_refine_ls_number_restraints 3
_refine_ls_restrained_S_all 1.017
_refine_ls_R_factor_all 0.0336
_refine_ls_R_factor_gt 0.0270
_refine_ls_shift/su_max 0.002
_refine_ls_shift/su_mean 0.000
_refine_ls_structure_factor_coef Fsqd
_refine_ls_weighting_details 'calc w=1/[\s^2^(Fo^2^)+(0.0242P)^2^+0.7857P] where P=(Fo^2^+2Fc^2^)/3'
_refine_ls_weighting_scheme calc
_refine_ls_wR_factor_gt 0.0582
_refine_ls_wR_factor_ref 0.0612
_reflns_number_gt 9555
_reflns_number_total 11046
_reflns_threshold_expression I>2\s(I)
_cod_data_source_file cs2077.cif
_cod_data_source_block I
_cod_database_code 2218370
_cod_database_fobs_code 2218370

loop_
_symmetry_equiv_pos_as_xyz
'x, y, z'
'-x, -y, -z'

loop_
_atom_site_type_symbol
_atom_site_label
_atom_site_fract_x
_atom_site_fract_y
_atom_site_fract_z
_atom_site_U_iso_or_equiv
_atom_site_adp_type
_atom_site_calc_flag
_atom_site_refinement_flags
_atom_site_occupancy
Mo Mo1 0.55850(3) 0.92879(3) 0.219429(18) 0.02334(7) Uani d . 1
Mo Mo2 0.28164(3) 0.90400(3) 0.054428(17) 0.02408(7) Uani d . 1
Mo Mo3 0.33426(3) 0.77511(3) 0.456072(17) 0.02530(7) Uani d . 1
Mo Mo4 0.05344(3) 1.01598(3) 0.345503(18) 0.02370(7) Uani d . 1
Mo Mo5 0.27833(3) 1.14024(3) 0.140459(18) 0.02414(7) Uani d . 1
Mo Mo6 0.26616(3) 0.64273(3) 0.168287(17) 0.02263(7) Uani d . 1
Mo Mo7 0.57826(3) 0.64152(3) 0.362434(18) 0.02531(7) Uani d . 1
Mo Mo8 0.34527(3) 1.06388(3) 0.331173(18) 0.02452(7) Uani d . 1
Mo Mo9 0.03082(3) 0.78651(3) 0.288740(18) 0.02375(7) Uani d . 1
Mo Mo10 0.33362(3) 0.55981(3) 0.376657(18) 0.02545(7) Uani d . 1
Mo Mo11 0.01470(3) 1.04786(3) 0.156585(18) 0.02370(7) Uani d . 1
Mo Mo12 0.53742(3) 0.67963(3) 0.156432(18) 0.02530(7) Uani d . 1
P P1 0.30040(8) 0.84961(8) 0.25466(5) 0.01735(17) Uani d . 1
C C1 0.5295(5) 0.2867(4) 0.2915(3) 0.0509(13) Uani d . 1
H H1 0.4811 0.3093 0.3300 0.061 Uiso calc R 1
C C2 0.4898(5) 0.3024(4) 0.2216(3) 0.0497(12) Uani d . 1
H H2 0.4089 0.3376 0.2022 0.060 Uiso calc R 1
C C3 0.6862(5) 0.2133(7) 0.2305(3) 0.078(2) Uani d . 1
H H3 0.7662 0.1746 0.2195 0.094 Uiso calc R 1
C C4 0.5900(4) 0.2566(4) 0.1031(2) 0.0387(10) Uani d . 1
H H4A 0.5397 0.2147 0.0955 0.046 Uiso calc R 1
H H4B 0.6727 0.2129 0.0919 0.046 Uiso calc R 1
C C5 0.5427(4) 0.3824(4) 0.0498(2) 0.0316(9) Uani d . 1
C C6 0.4215(4) 0.4404(4) 0.0210(2) 0.0349(10) Uani d . 1
H H6 0.3684 0.4005 0.0349 0.042 Uiso calc R 1
C C7 0.6208(4) 0.4439(4) 0.0279(2) 0.0365(10) Uani d . 1
H H7 0.7022 0.4064 0.0464 0.044 Uiso calc R 1
C C8 0.9893(4) 0.6529(5) 0.0612(2) 0.0485(12) Uani d . 1
H H8 1.0407 0.6168 0.0279 0.058 Uiso calc R 1
C C9 0.9443(4) 0.7707(5) 0.0559(3) 0.0482(12) Uani d . 1
H H9 0.9589 0.8315 0.0190 0.058 Uiso calc R 1
C C10 0.8757(4) 0.6773(4) 0.1557(2) 0.0352(9) Uani d . 1
H H10 0.8347 0.6624 0.1993 0.042 Uiso calc R 1
C C11 0.9723(5) 0.4647(4) 0.1518(3) 0.0471(12) Uani d . 1
H H11A 1.0486 0.4205 0.1333 0.056 Uiso calc R 1
H H11B 0.9081 0.4490 0.1317 0.056 Uiso calc R 1
C C12 0.9807(4) 0.4195(4) 0.2375(2) 0.0385(10) Uani d . 1
C C13 1.0799(4) 0.4118(4) 0.2784(3) 0.0461(12) Uani d . 1
H H13 1.1412 0.4328 0.2528 0.055 Uiso calc R 1
C C14 1.0883(4) 0.3730(4) 0.3571(3) 0.0453(11) Uani d . 1
H H14 1.1549 0.3688 0.3840 0.054 Uiso calc R 1
C C15 0.9978(4) 0.3402(4) 0.3961(2) 0.0362(10) Uani d . 1
C C16 0.8990(4) 0.3487(4) 0.3550(3) 0.0398(10) Uani d . 1
H H16 0.8382 0.3266 0.3804 0.048 Uiso calc R 1
C C17 0.8892(4) 0.3895(4) 0.2765(3) 0.0426(11) Uani d . 1
H H17 0.8209 0.3968 0.2497 0.051 Uiso calc R 1
C C18 1.0069(4) 0.2968(5) 0.4821(3) 0.0526(13) Uani d . 1
H H18A 0.9792 0.3664 0.5014 0.063 Uiso calc R 1
H H18B 0.9527 0.2541 0.4985 0.063 Uiso calc R 1
C C19 1.2082(5) 0.2470(5) 0.5445(3) 0.0570(14) Uani d . 1
H H19 1.1934 0.3237 0.5485 0.068 Uiso calc R 1
N N6 1.3098(5) 0.1521(4) 0.5676(3) 0.0631(13) Uani d D 1
C C21 1.1862(4) 0.0979(4) 0.5186(2) 0.0394(10) Uani d . 1
H H21 1.1518 0.0533 0.5014 0.047 Uiso calc R 1
N N1 0.5896(3) 0.2575(3) 0.18363(18) 0.0321(7) Uani d . 1
N N2 0.6503(6) 0.2330(6) 0.2968(3) 0.0840(18) Uani d D 1
N N3 0.9466(3) 0.5945(3) 0.12416(18) 0.0337(8) Uani d . 1
N N4 0.8727(3) 0.7839(3) 0.1156(2) 0.0388(8) Uani d D 1
N N5 1.1305(3) 0.2169(3) 0.51488(19) 0.0386(9) Uani d . 1
C C20 1.2987(5) 0.0561(5) 0.5513(3) 0.0495(12) Uani d . 1
H H20 1.3575 -0.0220 0.5609 0.059 Uiso calc R 1
O O1 0.3314(2) 0.7949(2) 0.18802(12) 0.0189(5) Uani d . 1
O O2 0.3592(2) 0.7514(2) 0.32885(12) 0.0203(5) Uani d . 1
O O3 0.1614(2) 0.9027(2) 0.25885(12) 0.0197(5) Uani d . 1
O O4 0.4422(2) 0.8004(2) 0.06094(13) 0.0264(6) Uani d . 1
O O5 0.5770(2) 0.6207(2) 0.25975(14) 0.0277(6) Uani d . 1
O O6 0.5098(2) 0.6921(2) 0.44546(14) 0.0265(6) Uani d . 1
O O7 0.1767(2) 0.8747(2) 0.42020(14) 0.0277(6) Uani d . 1
O O8 -0.0296(2) 1.1002(2) 0.25152(14) 0.0270(6) Uani d . 1
O O9 0.1146(2) 0.9723(2) 0.09313(13) 0.0252(5) Uani d . 1
O O11 0.6693(2) 0.6088(3) 0.12114(16) 0.0361(7) Uani d . 1
O O12 0.7227(2) 0.5560(3) 0.39713(16) 0.0364(7) Uani d . 1
O O13 0.3356(3) 0.7764(3) 0.54720(14) 0.0373(7) Uani d . 1
O O14 -0.0404(2) 1.0819(3) 0.40520(15) 0.0346(6) Uani d . 1
O O15 -0.1021(2) 1.1598(2) 0.09789(15) 0.0335(6) Uani d . 1
O O16 0.2452(3) 0.9609(2) -0.03939(14) 0.0313(6) Uani d . 1
O O17 0.4447(2) 0.5931(2) 0.15240(14) 0.0264(6) Uani d . 1
O O18 0.5005(2) 0.5230(2) 0.38786(14) 0.0282(6) Uani d . 1
O O19 0.2385(2) 0.7586(2) 0.07608(13) 0.0257(5) Uani d . 1
O O20 0.3171(2) 0.6328(2) 0.46223(13) 0.0285(6) Uani d . 1
O O21 -0.0157(2) 0.8920(2) 0.34676(14) 0.0278(6) Uani d . 1
O O22 -0.0472(2) 0.9307(2) 0.19858(14) 0.0255(5) Uani d . 1
O O23 -0.0769(2) 0.7275(3) 0.30239(15) 0.0326(6) Uani d . 1
O O24 0.2418(2) 0.5302(2) 0.14755(15) 0.0308(6) Uani d . 1
O O25 0.3216(3) 0.4280(2) 0.42194(15) 0.0377(7) Uani d . 1
O O26 0.3314(2) 0.5624(2) 0.27667(13) 0.0256(5) Uani d . 1
O O27 0.1591(2) 0.6693(2) 0.35464(13) 0.0255(5) Uani d . 1
O O28 0.1234(2) 0.7184(2) 0.20868(13) 0.0244(5) Uani d . 1
O O29 0.3736(2) 0.9209(2) 0.40597(14) 0.0280(6) Uani d . 1
O O30 0.1705(2) 1.0805(2) 0.33280(14) 0.0267(6) Uani d . 1
O O31 0.1272(2) 1.1338(2) 0.15192(14) 0.0261(6) Uani d . 1
O O32 0.3056(2) 1.0260(2) 0.07885(14) 0.0256(5) Uani d . 1
O O33 0.5895(2) 0.7884(2) 0.31143(14) 0.0264(6) Uani d . 1
O O34 0.5628(2) 0.8247(2) 0.16640(14) 0.0275(6) Uani d . 1
O O35 0.4597(2) 1.0703(2) 0.14911(14) 0.0271(6) Uani d . 1
O O36 0.5011(2) 1.0190(2) 0.29745(14) 0.0263(6) Uani d . 1
O O37 0.2874(2) 1.1800(2) 0.22887(14) 0.0273(6) Uani d . 1
O O38 0.3474(3) 1.1573(3) 0.38012(16) 0.0358(7) Uani d . 1
O O39 0.6973(2) 0.9356(3) 0.20866(16) 0.0334(6) Uani d . 1
O O40 0.3489(2) 0.9501(2) 0.24250(13) 0.0195(5) Uani d . 1
O O10 0.2503(3) 1.2721(2) 0.07273(15) 0.0353(7) Uani d . 1
H H2N 0.704(4) 0.196(5) 0.339(2) 0.09(2) Uiso d D 1
H H4N 0.840(5) 0.846(4) 0.137(3) 0.09(2) Uiso d D 1
H H6N 1.375(4) 0.149(6) 0.594(3) 0.10(2) Uiso d D 1

loop_
_atom_site_aniso_label
_atom_site_aniso_U_11
_atom_site_aniso_U_22
_atom_site_aniso_U_33
_atom_site_aniso_U_12
_atom_site_aniso_U_13
_atom_site_aniso_U_23
Mo1 0.01926(15) 0.02588(17) 0.02630(16) -0.01005(13) 0.00215(12) -0.00786(13)
Mo2 0.02866(17) 0.02507(17) 0.01637(15) -0.00884(14) 0.00056(12) -0.00474(12)
Mo3 0.03200(18) 0.02579(17) 0.01623(15) -0.00924(14) -0.00176(12) -0.00535(12)
Mo4 0.02217(16) 0.02527(17) 0.02347(16) -0.00727(13) 0.00411(12) -0.00976(13)
Mo5 0.02508(17) 0.02020(16) 0.02509(16) -0.00957(13) -0.00039(13) -0.00201(13)
Mo6 0.02513(16) 0.02247(16) 0.02142(16) -0.00914(13) -0.00078(12) -0.00771(13)
Mo7 0.02287(16) 0.02239(17) 0.02605(17) -0.00447(13) -0.00597(13) -0.00484(13)
Mo8 0.02727(17) 0.02452(17) 0.02546(17) -0.01154(14) 0.00269(13) -0.01065(13)
Mo9 0.02259(16) 0.02712(17) 0.02353(16) -0.01226(14) 0.00280(12) -0.00673(13)
Mo10 0.03283(18) 0.02115(16) 0.02076(16) -0.01169(14) -0.00513(13) -0.00076(12)
Mo11 0.01856(15) 0.02523(17) 0.02195(16) -0.00559(13) -0.00152(12) -0.00236(13)
Mo12 0.02075(16) 0.02890(18) 0.02683(17) -0.00635(14) 0.00197(12) -0.01344(14)
P1 0.0173(4) 0.0180(4) 0.0152(4) -0.0056(4) -0.0002(3) -0.0039(3)
C1 0.078(4) 0.039(3) 0.032(3) -0.018(3) 0.018(2) -0.012(2)
C2 0.043(3) 0.040(3) 0.047(3) 0.001(2) 0.006(2) -0.008(2)
C3 0.036(3) 0.137(6) 0.047(3) -0.016(3) 0.005(2) -0.028(4)
C4 0.054(3) 0.037(2) 0.032(2) -0.022(2) 0.006(2) -0.0151(19)
C5 0.048(3) 0.037(2) 0.0210(19) -0.025(2) 0.0084(17) -0.0135(17)
C6 0.040(2) 0.045(3) 0.035(2) -0.029(2) 0.0086(18) -0.0155(19)
C7 0.032(2) 0.045(3) 0.038(2) -0.018(2) 0.0004(18) -0.016(2)
C8 0.043(3) 0.059(3) 0.031(2) -0.011(2) 0.003(2) -0.008(2)
C9 0.046(3) 0.054(3) 0.031(2) -0.017(2) -0.006(2) 0.006(2)
C10 0.038(2) 0.034(2) 0.033(2) -0.015(2) 0.0025(18) -0.0052(18)
C11 0.058(3) 0.035(3) 0.041(3) -0.009(2) 0.000(2) -0.011(2)
C12 0.043(3) 0.025(2) 0.040(2) -0.0079(19) -0.001(2) -0.0050(18)
C13 0.038(3) 0.046(3) 0.046(3) -0.018(2) 0.006(2) 0.002(2)
C14 0.035(2) 0.049(3) 0.045(3) -0.015(2) -0.003(2) -0.003(2)
C15 0.039(2) 0.026(2) 0.038(2) -0.0100(19) 0.0073(19) -0.0060(18)
C16 0.033(2) 0.026(2) 0.057(3) -0.0122(19) 0.010(2) -0.008(2)
C17 0.036(2) 0.031(2) 0.059(3) -0.010(2) -0.006(2) -0.013(2)
C18 0.048(3) 0.057(3) 0.049(3) -0.018(3) 0.011(2) -0.014(2)
C19 0.085(4) 0.046(3) 0.052(3) -0.034(3) -0.006(3) -0.018(3)
N6 0.079(4) 0.059(3) 0.057(3) -0.032(3) -0.031(2) -0.012(2)
C21 0.052(3) 0.050(3) 0.033(2) -0.033(2) 0.011(2) -0.019(2)
N1 0.0364(19) 0.0325(19) 0.0256(17) -0.0136(16) 0.0039(14) -0.0053(14)
N2 0.085(4) 0.151(6) 0.031(3) -0.061(4) 0.000(3) -0.025(3)
N3 0.0330(19) 0.034(2) 0.0284(18) -0.0089(16) -0.0040(14) -0.0046(15)
N4 0.040(2) 0.033(2) 0.038(2) -0.0114(17) -0.0071(16) -0.0036(17)
N5 0.050(2) 0.042(2) 0.0280(18) -0.0246(19) 0.0046(16) -0.0068(16)
C20 0.064(3) 0.048(3) 0.037(3) -0.023(3) -0.002(2) -0.011(2)
O1 0.0212(12) 0.0195(12) 0.0166(12) -0.0073(10) 0.0009(9) -0.0066(10)
O2 0.0234(13) 0.0202(13) 0.0158(12) -0.0077(10) -0.0010(9) -0.0036(10)
O3 0.0174(12) 0.0219(13) 0.0187(12) -0.0074(10) 0.0014(9) -0.0047(10)
O4 0.0264(14) 0.0328(15) 0.0211(13) -0.0109(12) 0.0054(10) -0.0104(11)
O5 0.0281(14) 0.0252(14) 0.0267(14) -0.0059(12) -0.0031(11) -0.0082(11)
O6 0.0259(14) 0.0263(14) 0.0246(13) -0.0065(11) -0.0082(10) -0.0065(11)
O7 0.0307(15) 0.0273(14) 0.0240(13) -0.0097(12) 0.0033(11) -0.0078(11)
O8 0.0219(13) 0.0258(14) 0.0290(14) -0.0050(11) 0.0015(11) -0.0072(11)
O9 0.0257(14) 0.0284(14) 0.0217(13) -0.0118(12) -0.0006(10) -0.0052(11)
O11 0.0273(15) 0.0452(18) 0.0409(17) -0.0104(13) 0.0048(12) -0.0253(14)
O12 0.0276(15) 0.0329(16) 0.0409(17) -0.0034(13) -0.0088(12) -0.0090(13)
O13 0.0523(19) 0.0382(17) 0.0197(14) -0.0152(15) -0.0030(12) -0.0082(12)
O14 0.0341(16) 0.0377(17) 0.0359(16) -0.0129(13) 0.0111(12) -0.0188(13)
O15 0.0272(15) 0.0306(16) 0.0327(15) -0.0054(12) -0.0042(12) -0.0015(12)
O16 0.0413(16) 0.0298(15) 0.0179(13) -0.0102(13) -0.0009(11) -0.0039(11)
O17 0.0260(14) 0.0274(14) 0.0267(14) -0.0072(11) -0.0001(10) -0.0132(11)
O18 0.0299(14) 0.0236(14) 0.0270(14) -0.0079(12) -0.0076(11) -0.0034(11)
O19 0.0288(14) 0.0285(14) 0.0210(13) -0.0114(12) -0.0013(10) -0.0079(11)
O20 0.0388(16) 0.0270(15) 0.0183(13) -0.0137(12) -0.0005(11) -0.0028(11)
O21 0.0246(14) 0.0350(16) 0.0266(14) -0.0138(12) 0.0072(11) -0.0108(12)
O22 0.0208(13) 0.0298(15) 0.0251(13) -0.0105(11) -0.0008(10) -0.0053(11)
O23 0.0289(15) 0.0381(17) 0.0354(16) -0.0189(13) 0.0035(12) -0.0096(13)
O24 0.0319(15) 0.0312(15) 0.0353(15) -0.0150(13) 0.0015(12) -0.0146(12)
O25 0.0498(19) 0.0288(16) 0.0316(16) -0.0205(14) -0.0136(13) 0.0053(12)
O26 0.0302(14) 0.0230(13) 0.0210(13) -0.0077(11) -0.0040(10) -0.0050(10)
O27 0.0287(14) 0.0278(14) 0.0192(13) -0.0123(12) 0.0003(10) -0.0032(11)
O28 0.0248(13) 0.0252(14) 0.0220(13) -0.0092(11) -0.0003(10) -0.0052(10)
O29 0.0326(15) 0.0276(15) 0.0234(13) -0.0107(12) 0.0001(11) -0.0075(11)
O30 0.0281(14) 0.0278(15) 0.0262(14) -0.0123(12) 0.0040(11) -0.0091(11)
O31 0.0233(13) 0.0246(14) 0.0283(14) -0.0079(11) 0.0009(10) -0.0064(11)
O32 0.0251(14) 0.0267(14) 0.0245(13) -0.0110(11) 0.0033(10) -0.0057(11)
O33 0.0250(14) 0.0269(14) 0.0263(14) -0.0087(11) -0.0030(10) -0.0075(11)
O34 0.0260(14) 0.0290(15) 0.0285(14) -0.0097(12) 0.0020(11) -0.0111(11)
O35 0.0258(14) 0.0282(15) 0.0286(14) -0.0138(12) 0.0049(11) -0.0060(11)
O36 0.0241(14) 0.0278(14) 0.0305(14) -0.0122(11) 0.0005(11) -0.0104(11)
O37 0.0297(14) 0.0237(14) 0.0308(14) -0.0115(12) 0.0022(11) -0.0097(11)
O38 0.0417(17) 0.0353(17) 0.0374(16) -0.0168(14) 0.0027(13) -0.0180(13)
O39 0.0202(14) 0.0412(17) 0.0414(16) -0.0139(13) 0.0036(12) -0.0129(13)
O40 0.0216(13) 0.0195(13) 0.0192(12) -0.0095(10) -0.0006(9) -0.0055(10)
O10 0.0372(16) 0.0267(15) 0.0365(16) -0.0148(13) -0.0022(12) 0.0031(12)

loop_
_atom_type_symbol
_atom_type_description
_atom_type_scat_dispersion_real
_atom_type_scat_dispersion_imag
_atom_type_scat_source
C C 0.0033 0.0016 'International Tables Vol C Tables 4.2.6.8 and 6.1.1.4'
H H 0.0000 0.0000 'International Tables Vol C Tables 4.2.6.8 and 6.1.1.4'
N N 0.0061 0.0033 'International Tables Vol C Tables 4.2.6.8 and 6.1.1.4'
O O 0.0106 0.0060 'International Tables Vol C Tables 4.2.6.8 and 6.1.1.4'
Mo Mo -1.6832 0.6857 'International Tables Vol C Tables 4.2.6.8 and 6.1.1.4'
P P 0.1023 0.0942 'International Tables Vol C Tables 4.2.6.8 and 6.1.1.4'

loop_
_geom_angle_atom_site_label_1
_geom_angle_atom_site_label_2
_geom_angle_atom_site_label_3
_geom_angle_site_symmetry_1
_geom_angle
O39 Mo1 O34 . 102.72(12)
O39 Mo1 O35 . 102.50(12)
O34 Mo1 O35 . 97.52(11)
O39 Mo1 O33 . 102.12(12)
O34 Mo1 O33 . 85.59(11)
O35 Mo1 O33 . 153.83(10)
O39 Mo1 O36 . 99.14(11)
O34 Mo1 O36 . 156.39(10)
O35 Mo1 O36 . 86.29(11)
O33 Mo1 O36 . 81.17(10)
O39 Mo1 O40 . 170.02(11)
O34 Mo1 O40 . 86.95(9)
O35 Mo1 O40 . 73.39(9)
O33 Mo1 O40 . 80.87(9)
O36 Mo1 O40 . 71.75(8)
O16 Mo2 O32 . 102.90(12)
O16 Mo2 O4 . 103.43(12)
O32 Mo2 O4 . 98.23(11)
O16 Mo2 O19 . 100.06(11)
O32 Mo2 O19 . 154.39(10)
O4 Mo2 O19 . 87.24(11)
O16 Mo2 O9 . 99.76(12)
O32 Mo2 O9 . 84.03(10)
O4 Mo2 O9 . 155.51(10)
O19 Mo2 O9 . 81.04(10)
O16 Mo2 O1 . 171.41(10)
O32 Mo2 O1 . 85.69(9)
O4 Mo2 O1 . 74.75(9)
O19 Mo2 O1 . 71.57(8)
O9 Mo2 O1 . 81.15(9)
O13 Mo3 O7 . 102.65(13)
O13 Mo3 O20 . 103.50(12)
O7 Mo3 O20 . 96.17(11)
O13 Mo3 O6 . 101.11(12)
O7 Mo3 O6 . 154.26(10)
O20 Mo3 O6 . 87.73(11)
O13 Mo3 O29 . 100.08(12)
O7 Mo3 O29 . 85.04(11)
O20 Mo3 O29 . 155.49(10)
O6 Mo3 O29 . 81.21(11)
O13 Mo3 O2 . 172.33(12)
O7 Mo3 O2 . 84.91(9)
O20 Mo3 O2 . 74.06(9)
O6 Mo3 O2 . 71.68(9)
O29 Mo3 O2 . 81.70(9)
O14 Mo4 O30 . 104.35(12)
O14 Mo4 O8 . 103.62(13)
O30 Mo4 O8 . 97.38(11)
O14 Mo4 O7 . 100.12(12)
O30 Mo4 O7 . 85.11(11)
O8 Mo4 O7 . 154.65(10)
O14 Mo4 O21 . 97.87(12)
O30 Mo4 O21 . 155.81(11)
O8 Mo4 O21 . 86.42(11)
O7 Mo4 O21 . 81.65(10)
O14 Mo4 O3 . 169.04(10)
O30 Mo4 O3 . 86.60(9)
O8 Mo4 O3 . 73.89(9)
O7 Mo4 O3 . 81.12(9)
O21 Mo4 O3 . 71.45(9)
O10 Mo5 O31 . 102.93(12)
O10 Mo5 O37 . 102.71(12)
O31 Mo5 O37 . 96.41(11)
O10 Mo5 O35 . 100.91(12)
O31 Mo5 O35 . 154.62(11)
O37 Mo5 O35 . 86.70(11)
O10 Mo5 O32 . 101.84(12)
O31 Mo5 O32 . 85.24(10)
O37 Mo5 O32 . 154.34(11)
O35 Mo5 O32 . 81.45(10)
O10 Mo5 O40 . 171.28(11)
O31 Mo5 O40 . 85.50(9)
O37 Mo5 O40 . 73.77(9)
O35 Mo5 O40 . 71.15(9)
O32 Mo5 O40 . 80.87(9)
O24 Mo6 O19 . 103.53(12)
O24 Mo6 O28 . 103.08(12)
O19 Mo6 O28 . 97.12(11)
O24 Mo6 O26 . 100.50(12)
O19 Mo6 O26 . 154.81(10)
O28 Mo6 O26 . 84.63(10)
O24 Mo6 O17 . 99.33(11)
O19 Mo6 O17 . 87.42(11)
O28 Mo6 O17 . 155.35(10)
O26 Mo6 O17 . 81.30(10)
O24 Mo6 O1 . 170.79(10)
O19 Mo6 O1 . 73.96(9)
O28 Mo6 O1 . 86.08(9)
O26 Mo6 O1 . 81.12(9)
O17 Mo6 O1 . 71.86(9)
O12 Mo7 O6 . 101.15(12)
O12 Mo7 O33 . 101.76(12)
O6 Mo7 O33 . 94.05(11)
O12 Mo7 O18 . 102.25(12)
O6 Mo7 O18 . 88.11(11)
O33 Mo7 O18 . 154.99(10)
O12 Mo7 O5 . 102.93(12)
O6 Mo7 O5 . 155.63(10)
O33 Mo7 O5 . 84.73(10)
O18 Mo7 O5 . 83.19(10)
O12 Mo7 O2 . 171.86(11)
O6 Mo7 O2 . 73.22(9)
O33 Mo7 O2 . 84.69(9)
O18 Mo7 O2 . 72.07(9)
O5 Mo7 O2 . 82.44(9)
O38 Mo8 O29 . 102.95(12)
O38 Mo8 O36 . 101.61(12)
O29 Mo8 O36 . 96.04(11)
O38 Mo8 O37 . 100.40(12)
O29 Mo8 O37 . 155.11(10)
O36 Mo8 O37 . 87.55(11)
O38 Mo8 O30 . 102.56(12)
O29 Mo8 O30 . 84.61(11)
O36 Mo8 O30 . 155.03(10)
O37 Mo8 O30 . 82.02(10)
O38 Mo8 O40 . 170.91(11)
O29 Mo8 O40 . 85.56(9)
O36 Mo8 O40 . 73.97(9)
O37 Mo8 O40 . 71.73(9)
O30 Mo8 O40 . 81.21(9)
O23 Mo9 O21 . 102.86(12)
O23 Mo9 O27 . 102.92(12)
O21 Mo9 O27 . 95.87(11)
O23 Mo9 O28 . 101.92(11)
O21 Mo9 O28 . 154.26(10)
O27 Mo9 O28 . 85.25(10)
O23 Mo9 O22 . 100.46(12)
O21 Mo9 O22 . 87.05(11)
O27 Mo9 O22 . 155.12(10)
O28 Mo9 O22 . 81.72(10)
O23 Mo9 O3 . 170.94(11)
O21 Mo9 O3 . 73.56(9)
O27 Mo9 O3 . 85.84(9)
O28 Mo9 O3 . 80.89(9)
O22 Mo9 O3 . 71.26(8)
O25 Mo10 O26 . 102.85(12)
O25 Mo10 O18 . 103.02(13)
O26 Mo10 O18 . 95.80(11)
O25 Mo10 O27 . 100.91(12)
O26 Mo10 O27 . 85.88(10)
O18 Mo10 O27 . 154.97(10)
O25 Mo10 O20 . 100.84(12)
O26 Mo10 O20 . 155.03(10)
O18 Mo10 O20 . 86.41(11)
O27 Mo10 O20 . 82.01(10)
O25 Mo10 O2 . 171.77(10)
O26 Mo10 O2 . 85.16(9)
O18 Mo10 O2 . 73.94(9)
O27 Mo10 O2 . 81.35(9)
O20 Mo10 O2 . 71.51(9)
O15 Mo11 O9 . 103.77(12)
O15 Mo11 O22 . 103.67(12)
O9 Mo11 O22 . 97.31(11)
O15 Mo11 O31 . 99.22(12)
O9 Mo11 O31 . 85.85(10)
O22 Mo11 O31 . 155.36(10)
O15 Mo11 O8 . 97.79(12)
O9 Mo11 O8 . 156.45(10)
O22 Mo11 O8 . 86.56(10)
O31 Mo11 O8 . 81.41(10)
O15 Mo11 O3 . 169.34(11)
O9 Mo11 O3 . 86.89(9)
O22 Mo11 O3 . 74.65(9)
O31 Mo11 O3 . 81.16(9)
O8 Mo11 O3 . 71.67(9)
O11 Mo12 O17 . 103.99(12)
O11 Mo12 O5 . 102.39(13)
O17 Mo12 O5 . 97.14(11)
O11 Mo12 O4 . 100.45(12)
O17 Mo12 O4 . 87.16(11)
O5 Mo12 O4 . 154.95(10)
O11 Mo12 O34 . 101.06(12)
O17 Mo12 O34 . 153.97(11)
O5 Mo12 O34 . 84.18(11)
O4 Mo12 O34 . 81.46(10)
O11 Mo12 O1 . 171.32(11)
O17 Mo12 O1 . 73.70(9)
O5 Mo12 O1 . 86.25(9)
O4 Mo12 O1 . 71.23(9)
O34 Mo12 O1 . 80.48(9)
O2 P1 O40 . 109.53(13)
O2 P1 O3 . 109.51(13)
O40 P1 O3 . 109.30(13)
O2 P1 O1 . 109.61(13)
O40 P1 O1 . 109.43(13)
O3 P1 O1 . 109.43(13)
C2 C1 N2 . 107.9(4)
C2 C1 H1 . 126.0
N2 C1 H1 . 126.0
C1 C2 N1 . 107.2(4)
C1 C2 H2 . 126.4
N1 C2 H2 . 126.4
N1 C3 N2 . 108.2(5)
N1 C3 H3 . 125.9
N2 C3 H3 . 125.9
N1 C4 C5 . 111.5(3)
N1 C4 H4A . 109.3
C5 C4 H4A . 109.3
N1 C4 H4B . 109.3
C5 C4 H4B . 109.3
H4A C4 H4B . 108.0
C6 C5 C7 . 118.5(4)
C6 C5 C4 . 121.5(4)
C7 C5 C4 . 120.0(4)
C7 C6 C5 2_665 120.8(4)
C7 C6 H6 2_665 119.6
C5 C6 H6 . 119.6
C6 C7 C5 2_665 120.7(4)
C6 C7 H7 2_665 119.7
C5 C7 H7 . 119.7
C9 C8 N3 . 108.2(4)
C9 C8 H8 . 125.9
N3 C8 H8 . 125.9
C8 C9 N4 . 106.3(4)
C8 C9 H9 . 126.8
N4 C9 H9 . 126.8
N4 C10 N3 . 109.1(4)
N4 C10 H10 . 125.4
N3 C10 H10 . 125.4
N3 C11 C12 . 112.1(3)
N3 C11 H11A . 109.2
C12 C11 H11A . 109.2
N3 C11 H11B . 109.2
C12 C11 H11B . 109.2
H11A C11 H11B . 107.9
C13 C12 C17 . 119.0(4)
C13 C12 C11 . 119.5(4)
C17 C12 C11 . 121.5(4)
C12 C13 C14 . 120.5(4)
C12 C13 H13 . 119.8
C14 C13 H13 . 119.8
C13 C14 C15 . 120.5(4)
C13 C14 H14 . 119.8
C15 C14 H14 . 119.8
C16 C15 C14 . 118.8(4)
C16 C15 C18 . 120.5(4)
C14 C15 C18 . 120.7(4)
C15 C16 C17 . 120.9(4)
C15 C16 H16 . 119.5
C17 C16 H16 . 119.5
C16 C17 C12 . 120.4(4)
C16 C17 H17 . 119.8
C12 C17 H17 . 119.8
N5 C18 C15 . 113.4(4)
N5 C18 H18A . 108.9
C15 C18 H18A . 108.9
N5 C18 H18B . 108.9
C15 C18 H18B . 108.9
H18A C18 H18B . 107.7
N6 C19 N5 . 109.2(4)
N6 C19 H19 . 125.4
N5 C19 H19 . 125.4
C19 N6 C20 . 108.9(4)
C19 N6 H6N . 126(4)
C20 N6 H6N . 125(4)
C20 C21 N5 . 108.3(4)
C20 C21 H21 . 125.9
N5 C21 H21 . 125.9
C3 N1 C2 . 108.2(4)
C3 N1 C4 . 125.3(4)
C2 N1 C4 . 126.5(4)
C1 N2 C3 . 108.5(5)
C1 N2 H2N . 130(4)
C3 N2 H2N . 120(4)
C10 N3 C8 . 107.4(4)
C10 N3 C11 . 125.6(4)
C8 N3 C11 . 127.0(4)
C10 N4 C9 . 109.0(4)
C10 N4 H4N . 117(4)
C9 N4 H4N . 132(4)
C19 N5 C21 . 107.8(4)
C19 N5 C18 . 126.5(4)
C21 N5 C18 . 125.7(4)
C21 C20 N6 . 105.8(5)
C21 C20 H20 . 127.1
N6 C20 H20 . 127.1
P1 O1 Mo2 . 126.45(13)
P1 O1 Mo6 . 125.69(12)
Mo2 O1 Mo6 . 89.23(7)
P1 O1 Mo12 . 126.14(12)
Mo2 O1 Mo12 . 88.68(7)
Mo6 O1 Mo12 . 88.56(7)
P1 O2 Mo3 . 126.22(13)
P1 O2 Mo10 . 126.21(12)
Mo3 O2 Mo10 . 89.00(7)
P1 O2 Mo7 . 126.01(13)
Mo3 O2 Mo7 . 88.73(7)
Mo10 O2 Mo7 . 88.51(8)
P1 O3 Mo11 . 125.97(12)
P1 O3 Mo4 . 125.54(12)
Mo11 O3 Mo4 . 89.83(8)
P1 O3 Mo9 . 125.58(13)
Mo11 O3 Mo9 . 89.21(7)
Mo4 O3 Mo9 . 89.11(7)
Mo2 O4 Mo12 . 125.29(12)
Mo12 O5 Mo7 . 152.46(15)
Mo7 O6 Mo3 . 126.13(12)
Mo3 O7 Mo4 . 152.20(14)
Mo4 O8 Mo11 . 124.57(13)
Mo11 O9 Mo2 . 151.03(13)
Mo12 O17 Mo6 . 125.80(13)
Mo10 O18 Mo7 . 125.42(13)
Mo6 O19 Mo2 . 125.13(12)
Mo3 O20 Mo10 . 125.38(13)
Mo9 O21 Mo4 . 125.82(13)
Mo11 O22 Mo9 . 124.83(12)
Mo10 O26 Mo6 . 151.78(14)
Mo9 O27 Mo10 . 151.28(14)
Mo6 O28 Mo9 . 152.39(14)
Mo8 O29 Mo3 . 151.59(14)
Mo4 O30 Mo8 . 151.76(15)
Mo5 O31 Mo11 . 151.17(14)
Mo2 O32 Mo5 . 153.08(14)
Mo7 O33 Mo1 . 151.25(13)
Mo1 O34 Mo12 . 151.90(15)
Mo1 O35 Mo5 . 126.15(13)
Mo8 O36 Mo1 . 124.90(12)
Mo5 O37 Mo8 . 125.78(13)
P1 O40 Mo1 . 125.45(13)
P1 O40 Mo5 . 125.67(12)
Mo1 O40 Mo5 . 89.28(7)
P1 O40 Mo8 . 126.64(13)
Mo1 O40 Mo8 . 89.29(7)
Mo5 O40 Mo8 . 88.65(7)

loop_
_geom_bond_atom_site_label_1
_geom_bond_atom_site_label_2
_geom_bond_site_symmetry_2
_geom_bond_distance
Mo1 O39 . 1.682(2)
Mo1 O34 . 1.822(2)
Mo1 O35 . 1.853(3)
Mo1 O33 . 1.988(3)
Mo1 O36 . 2.012(2)
Mo1 O40 . 2.432(2)
Mo2 O16 . 1.677(2)
Mo2 O32 . 1.829(2)
Mo2 O4 . 1.837(3)
Mo2 O19 . 2.001(2)
Mo2 O9 . 2.023(2)
Mo2 O1 . 2.422(2)
Mo3 O13 . 1.684(2)
Mo3 O7 . 1.833(3)
Mo3 O20 . 1.838(2)
Mo3 O6 . 1.972(3)
Mo3 O29 . 2.010(3)
Mo3 O2 . 2.435(2)
Mo4 O14 . 1.683(3)
Mo4 O30 . 1.832(2)
Mo4 O8 . 1.845(3)
Mo4 O7 . 1.995(3)
Mo4 O21 . 2.006(2)
Mo4 O3 . 2.431(2)
Mo5 O10 . 1.682(3)
Mo5 O31 . 1.828(2)
Mo5 O37 . 1.852(2)
Mo5 O35 . 1.986(3)
Mo5 O32 . 1.993(2)
Mo5 O40 . 2.441(2)
Mo6 O24 . 1.684(2)
Mo6 O19 . 1.836(2)
Mo6 O28 . 1.839(2)
Mo6 O26 . 2.000(2)
Mo6 O17 . 2.003(2)
Mo6 O1 . 2.429(2)
Mo7 O12 . 1.676(3)
Mo7 O6 . 1.855(2)
Mo7 O33 . 1.860(3)
Mo7 O18 . 1.969(2)
Mo7 O5 . 1.983(2)
Mo7 O2 . 2.445(2)
Mo8 O38 . 1.675(3)
Mo8 O29 . 1.839(3)
Mo8 O36 . 1.850(2)
Mo8 O37 . 1.982(3)
Mo8 O30 . 2.006(2)
Mo8 O40 . 2.443(2)
Mo9 O23 . 1.683(2)
Mo9 O21 . 1.839(2)
Mo9 O27 . 1.843(2)
Mo9 O28 . 1.990(2)
Mo9 O22 . 2.006(2)
Mo9 O3 . 2.450(2)
Mo10 O25 . 1.678(3)
Mo10 O26 . 1.834(2)
Mo10 O18 . 1.863(3)
Mo10 O27 . 1.983(3)
Mo10 O20 . 2.003(2)
Mo10 O2 . 2.435(2)
Mo11 O15 . 1.687(3)
Mo11 O9 . 1.820(2)
Mo11 O22 . 1.845(2)
Mo11 O31 . 1.995(2)
Mo11 O8 . 2.017(2)
Mo11 O3 . 2.412(2)
Mo12 O11 . 1.684(3)
Mo12 O17 . 1.831(2)
Mo12 O5 . 1.845(2)
Mo12 O4 . 2.005(3)
Mo12 O34 . 2.007(2)
Mo12 O1 . 2.461(2)
P1 O2 . 1.529(2)
P1 O40 . 1.529(2)
P1 O3 . 1.534(2)
P1 O1 . 1.535(2)
C1 C2 . 1.327(6)
C1 N2 . 1.327(7)
C1 H1 . 0.9300
C2 N1 . 1.359(5)
C2 H2 . 0.9300
C3 N1 . 1.305(6)
C3 N2 . 1.334(7)
C3 H3 . 0.9300
C4 N1 . 1.486(5)
C4 C5 . 1.499(6)
C4 H4A . 0.9700
C4 H4B . 0.9700
C5 C6 . 1.391(6)
C5 C7 . 1.394(5)
C6 C7 2_665 1.378(6)
C6 H6 . 0.9300
C7 C6 2_665 1.378(6)
C7 H7 . 0.9300
C8 C9 . 1.336(7)
C8 N3 . 1.370(5)
C8 H8 . 0.9300
C9 N4 . 1.367(6)
C9 H9 . 0.9300
C10 N4 . 1.313(5)
C10 N3 . 1.324(5)
C10 H10 . 0.9300
C11 N3 . 1.466(5)
C11 C12 . 1.510(6)
C11 H11A . 0.9700
C11 H11B . 0.9700
C12 C13 . 1.385(6)
C12 C17 . 1.386(6)
C13 C14 . 1.386(6)
C13 H13 . 0.9300
C14 C15 . 1.390(6)
C14 H14 . 0.9300
C15 C16 . 1.380(6)
C15 C18 . 1.515(6)
C16 C17 . 1.383(6)
C16 H16 . 0.9300
C17 H17 . 0.9300
C18 N5 . 1.461(6)
C18 H18A . 0.9700
C18 H18B . 0.9700
C19 N6 . 1.308(7)
C19 N5 . 1.312(6)
C19 H19 . 0.9300
N6 C20 . 1.371(6)
N6 H6N . 0.92(6)
C21 C20 . 1.335(6)
C21 N5 . 1.360(6)
C21 H21 . 0.9300
N2 H2N . 0.92(5)
N4 H4N . 0.92(5)
C20 H20 . 0.9300

loop_
_geom_hbond_atom_site_label_D
_geom_hbond_atom_site_label_H
_geom_hbond_atom_site_label_A
_geom_hbond_site_symmetry_A
_geom_hbond_distance_DH
_geom_hbond_distance_HA
_geom_hbond_distance_DA
_geom_hbond_angle_DHA
N2 H2N O13 2_666 0.92(5) 2.22(5) 2.852(5) 126(5)
N4 H4N O39 . 0.92(5) 2.25(3) 3.063(5) 147(5)
N6 H6N O33 2_766 0.92(6) 2.22(4) 2.972(4) 138(5)

loop_
_geom_torsion_atom_site_label_1
_geom_torsion_atom_site_label_2
_geom_torsion_atom_site_label_3
_geom_torsion_atom_site_label_4
_geom_torsion_site_symmetry_4
_geom_torsion
N2 C1 C2 N1 . -0.3(6)
N1 C4 C5 C6 . -96.2(4)
N1 C4 C5 C7 . 83.9(5)
C7 C5 C6 C7 2_665 -0.3(6)
C4 C5 C6 C7 2_665 179.9(4)
C6 C5 C7 C6 2_665 0.3(6)
C4 C5 C7 C6 2_665 -179.9(4)
N3 C8 C9 N4 . -0.7(5)
N3 C11 C12 C13 . -70.7(6)
N3 C11 C12 C17 . 107.0(5)
C17 C12 C13 C14 . 0.9(7)
C11 C12 C13 C14 . 178.7(4)
C12 C13 C14 C15 . 0.6(7)
C13 C14 C15 C16 . -0.8(7)
C13 C14 C15 C18 . 179.5(4)
C14 C15 C16 C17 . -0.4(7)
C18 C15 C16 C17 . 179.3(4)
C15 C16 C17 C12 . 1.8(7)
C13 C12 C17 C16 . -2.1(7)
C11 C12 C17 C16 . -179.8(4)
C16 C15 C18 N5 . 140.1(4)
C14 C15 C18 N5 . -40.3(6)
N5 C19 N6 C20 . 1.0(6)
N2 C3 N1 C2 . -2.2(7)
N2 C3 N1 C4 . 178.6(5)
C1 C2 N1 C3 . 1.5(6)
C1 C2 N1 C4 . -179.3(4)
C5 C4 N1 C3 . -116.9(6)
C5 C4 N1 C2 . 64.0(5)
C2 C1 N2 C3 . -1.1(7)
N1 C3 N2 C1 . 2.0(8)
N4 C10 N3 C8 . -0.2(5)
N4 C10 N3 C11 . -179.4(4)
C9 C8 N3 C10 . 0.6(5)
C9 C8 N3 C11 . 179.8(4)
C12 C11 N3 C10 . -35.8(6)
C12 C11 N3 C8 . 145.1(4)
N3 C10 N4 C9 . -0.3(5)
C8 C9 N4 C10 . 0.6(5)
N6 C19 N5 C21 . -0.8(6)
N6 C19 N5 C18 . -179.6(4)
C20 C21 N5 C19 . 0.3(5)
C20 C21 N5 C18 . 179.1(4)
C15 C18 N5 C19 . 100.7(5)
C15 C18 N5 C21 . -77.9(6)
N5 C21 C20 N6 . 0.3(5)
C19 N6 C20 C21 . -0.8(6)
O2 P1 O1 Mo2 . -174.39(13)
O40 P1 O1 Mo2 . -54.25(18)
O3 P1 O1 Mo2 . 65.50(18)
O2 P1 O1 Mo6 . 64.95(18)
O40 P1 O1 Mo6 . -174.91(14)
O3 P1 O1 Mo6 . -55.16(19)
O2 P1 O1 Mo12 . -54.14(18)
O40 P1 O1 Mo12 . 66.00(18)
O3 P1 O1 Mo12 . -174.25(13)
O32 Mo2 O1 P1 . 34.42(16)
O4 Mo2 O1 P1 . 134.17(17)
O19 Mo2 O1 P1 . -133.64(18)
O9 Mo2 O1 P1 . -50.20(16)
O32 Mo2 O1 Mo6 . 170.10(10)
O4 Mo2 O1 Mo6 . -90.16(10)
O19 Mo2 O1 Mo6 . 2.03(8)
O9 Mo2 O1 Mo6 . 85.48(9)
O32 Mo2 O1 Mo12 . -101.33(9)
O4 Mo2 O1 Mo12 . -1.58(9)
O19 Mo2 O1 Mo12 . 90.61(9)
O9 Mo2 O1 Mo12 . 174.05(9)
O19 Mo6 O1 P1 . 134.03(18)
O28 Mo6 O1 P1 . 35.46(17)
O26 Mo6 O1 P1 . -49.71(16)
O17 Mo6 O1 P1 . -133.40(18)
O19 Mo6 O1 Mo2 . -2.19(9)
O28 Mo6 O1 Mo2 . -100.76(9)
O26 Mo6 O1 Mo2 . 174.07(10)
O17 Mo6 O1 Mo2 . 90.39(9)
O19 Mo6 O1 Mo12 . -90.88(10)
O28 Mo6 O1 Mo12 . 170.55(9)
O26 Mo6 O1 Mo12 . 85.38(9)
O17 Mo6 O1 Mo12 . 1.69(8)
O17 Mo12 O1 P1 . 132.94(18)
O5 Mo12 O1 P1 . 34.37(17)
O4 Mo12 O1 P1 . -134.50(18)
O34 Mo12 O1 P1 . -50.35(16)
O17 Mo12 O1 Mo2 . -91.09(10)
O5 Mo12 O1 Mo2 . 170.34(9)
O4 Mo12 O1 Mo2 . 1.47(8)
O34 Mo12 O1 Mo2 . 85.62(9)
O17 Mo12 O1 Mo6 . -1.83(9)
O5 Mo12 O1 Mo6 . -100.40(9)
O4 Mo12 O1 Mo6 . 90.73(9)
O34 Mo12 O1 Mo6 . 174.88(9)
O40 P1 O2 Mo3 . 64.37(18)
O3 P1 O2 Mo3 . -55.49(18)
O1 P1 O2 Mo3 . -175.55(13)
O40 P1 O2 Mo10 . -175.02(14)
O3 P1 O2 Mo10 . 65.13(18)
O1 P1 O2 Mo10 . -54.94(18)
O40 P1 O2 Mo7 . -55.52(18)
O3 P1 O2 Mo7 . -175.38(13)
O1 P1 O2 Mo7 . 64.56(17)
O7 Mo3 O2 P1 . 36.64(17)
O20 Mo3 O2 P1 . 134.55(18)
O6 Mo3 O2 P1 . -132.52(18)
O29 Mo3 O2 P1 . -49.08(16)
O7 Mo3 O2 Mo10 . -99.38(10)
O20 Mo3 O2 Mo10 . -1.46(9)
O6 Mo3 O2 Mo10 . 91.47(10)
O29 Mo3 O2 Mo10 . 174.91(10)
O7 Mo3 O2 Mo7 . 172.09(10)
O20 Mo3 O2 Mo7 . -90.00(10)
O6 Mo3 O2 Mo7 . 2.94(8)
O29 Mo3 O2 Mo7 . 86.37(9)
O26 Mo10 O2 P1 . 36.30(17)
O18 Mo10 O2 P1 . 133.76(18)
O27 Mo10 O2 P1 . -50.25(16)
O20 Mo10 O2 P1 . -134.66(19)
O26 Mo10 O2 Mo3 . 172.32(10)
O18 Mo10 O2 Mo3 . -90.22(10)
O27 Mo10 O2 Mo3 . 85.77(9)
O20 Mo10 O2 Mo3 . 1.36(9)
O26 Mo10 O2 Mo7 . -98.92(9)
O18 Mo10 O2 Mo7 . -1.46(9)
O27 Mo10 O2 Mo7 . 174.52(9)
O20 Mo10 O2 Mo7 . 90.11(10)
O6 Mo7 O2 P1 . 132.51(18)
O33 Mo7 O2 P1 . 36.65(16)
O18 Mo7 O2 P1 . -133.97(17)
O5 Mo7 O2 P1 . -48.72(16)
O6 Mo7 O2 Mo3 . -3.09(9)
O33 Mo7 O2 Mo3 . -98.95(9)
O18 Mo7 O2 Mo3 . 90.43(9)
O5 Mo7 O2 Mo3 . 175.68(9)
O6 Mo7 O2 Mo10 . -92.12(10)
O33 Mo7 O2 Mo10 . 172.02(9)
O18 Mo7 O2 Mo10 . 1.40(8)
O5 Mo7 O2 Mo10 . 86.65(9)
O2 P1 O3 Mo11 . -174.16(13)
O40 P1 O3 Mo11 . 65.84(17)
O1 P1 O3 Mo11 . -53.99(18)
O2 P1 O3 Mo4 . 64.91(18)
O40 P1 O3 Mo4 . -55.09(18)
O1 P1 O3 Mo4 . -174.92(13)
O2 P1 O3 Mo9 . -54.27(17)
O40 P1 O3 Mo9 . -174.27(13)
O1 P1 O3 Mo9 . 65.90(17)
O15 Mo11 O3 P1 . -143.8(5)
O9 Mo11 O3 P1 . 35.38(16)
O22 Mo11 O3 P1 . 133.84(17)
O31 Mo11 O3 P1 . -50.90(16)
O8 Mo11 O3 P1 . -134.72(17)
O15 Mo11 O3 Mo4 . -8.1(6)
O9 Mo11 O3 Mo4 . 171.11(9)
O22 Mo11 O3 Mo4 . -90.43(10)
O31 Mo11 O3 Mo4 . 84.83(9)
O8 Mo11 O3 Mo4 . 1.02(8)
O15 Mo11 O3 Mo9 . 81.1(6)
O9 Mo11 O3 Mo9 . -99.78(9)
O22 Mo11 O3 Mo9 . -1.32(9)
O31 Mo11 O3 Mo9 . 173.94(9)
O8 Mo11 O3 Mo9 . 90.13(9)
O14 Mo4 O3 P1 . -146.7(6)
O30 Mo4 O3 P1 . 36.24(17)
O8 Mo4 O3 P1 . 134.94(18)
O7 Mo4 O3 P1 . -49.33(16)
O21 Mo4 O3 P1 . -133.44(18)
O14 Mo4 O3 Mo11 . 77.3(6)
O30 Mo4 O3 Mo11 . -99.80(10)
O8 Mo4 O3 Mo11 . -1.10(9)
O7 Mo4 O3 Mo11 . 174.63(9)
O21 Mo4 O3 Mo11 . 90.52(10)
O14 Mo4 O3 Mo9 . -12.0(6)
O30 Mo4 O3 Mo9 . 170.99(10)
O8 Mo4 O3 Mo9 . -90.31(10)
O7 Mo4 O3 Mo9 . 85.42(9)
O21 Mo4 O3 Mo9 . 1.31(9)
O21 Mo9 O3 P1 . 133.31(17)
O27 Mo9 O3 P1 . 35.93(16)
O28 Mo9 O3 P1 . -49.92(15)
O22 Mo9 O3 P1 . -134.20(17)
O21 Mo9 O3 Mo11 . -91.26(10)
O27 Mo9 O3 Mo11 . 171.36(9)
O28 Mo9 O3 Mo11 . 85.52(9)
O22 Mo9 O3 Mo11 . 1.23(8)
O21 Mo9 O3 Mo4 . -1.41(9)
O27 Mo9 O3 Mo4 . -98.79(9)
O28 Mo9 O3 Mo4 . 175.36(9)
O22 Mo9 O3 Mo4 . 91.08(9)
O16 Mo2 O4 Mo12 . -168.96(15)
O32 Mo2 O4 Mo12 . 85.59(16)
O19 Mo2 O4 Mo12 . -69.27(15)
O9 Mo2 O4 Mo12 . -8.1(3)
O1 Mo2 O4 Mo12 . 2.37(13)
O11 Mo12 O4 Mo2 . 175.07(16)
O17 Mo12 O4 Mo2 . 71.36(16)
O5 Mo12 O4 Mo2 . -29.5(3)
O34 Mo12 O4 Mo2 . -85.16(16)
O1 Mo12 O4 Mo2 . -2.38(13)
O11 Mo12 O5 Mo7 . 133.5(3)
O17 Mo12 O5 Mo7 . -120.4(3)
O4 Mo12 O5 Mo7 . -21.8(5)
O34 Mo12 O5 Mo7 . 33.4(3)
O1 Mo12 O5 Mo7 . -47.4(3)
O12 Mo7 O5 Mo12 . -134.4(3)
O6 Mo7 O5 Mo12 . 54.7(5)
O33 Mo7 O5 Mo12 . -33.5(3)
O18 Mo7 O5 Mo12 . 124.6(3)
O2 Mo7 O5 Mo12 . 51.9(3)
O12 Mo7 O6 Mo3 . -169.21(17)
O33 Mo7 O6 Mo3 . 87.94(17)
O18 Mo7 O6 Mo3 . -67.10(16)
O5 Mo7 O6 Mo3 . 1.8(4)
O2 Mo7 O6 Mo3 . 4.73(14)
O13 Mo3 O6 Mo7 . 172.47(17)
O7 Mo3 O6 Mo7 . -30.4(3)
O20 Mo3 O6 Mo7 . 69.16(17)
O29 Mo3 O6 Mo7 . -88.90(16)
O2 Mo3 O6 Mo7 . -4.79(14)
O13 Mo3 O7 Mo4 . 127.3(3)
O20 Mo3 O7 Mo4 . -127.3(3)
O6 Mo3 O7 Mo4 . -29.7(5)
O29 Mo3 O7 Mo4 . 28.1(3)
O2 Mo3 O7 Mo4 . -54.0(3)
O14 Mo4 O7 Mo3 . -132.8(3)
O30 Mo4 O7 Mo3 . -29.0(3)
O8 Mo4 O7 Mo3 . 67.9(4)
O21 Mo4 O7 Mo3 . 130.7(3)
O3 Mo4 O7 Mo3 . 58.3(3)
O14 Mo4 O8 Mo11 . -167.36(15)
O30 Mo4 O8 Mo11 . 85.87(16)
O7 Mo4 O8 Mo11 . -8.3(3)
O21 Mo4 O8 Mo11 . -70.12(15)
O3 Mo4 O8 Mo11 . 1.60(13)
O15 Mo11 O8 Mo4 . 176.68(16)
O9 Mo11 O8 Mo4 . -27.1(4)
O22 Mo11 O8 Mo4 . 73.34(16)
O31 Mo11 O8 Mo4 . -85.10(16)
O3 Mo11 O8 Mo4 . -1.63(13)
O15 Mo11 O9 Mo2 . 129.8(3)
O22 Mo11 O9 Mo2 . -124.1(3)
O31 Mo11 O9 Mo2 . 31.4(3)
O8 Mo11 O9 Mo2 . -25.9(5)
O3 Mo11 O9 Mo2 . -50.0(3)
O16 Mo2 O9 Mo11 . -134.2(3)
O32 Mo2 O9 Mo11 . -32.1(3)
O4 Mo2 O9 Mo11 . 64.7(4)
O19 Mo2 O9 Mo11 . 127.0(3)
O1 Mo2 O9 Mo11 . 54.4(3)
O11 Mo12 O17 Mo6 . -168.59(16)
O5 Mo12 O17 Mo6 . 86.69(17)
O4 Mo12 O17 Mo6 . -68.53(16)
O34 Mo12 O17 Mo6 . -4.7(3)
O1 Mo12 O17 Mo6 . 2.74(13)
O24 Mo6 O17 Mo12 . 174.44(16)
O19 Mo6 O17 Mo12 . 71.16(16)
O28 Mo6 O17 Mo12 . -30.4(4)
O26 Mo6 O17 Mo12 . -86.25(16)
O1 Mo6 O17 Mo12 . -2.81(14)
O25 Mo10 O18 Mo7 . -169.87(16)
O26 Mo10 O18 Mo7 . 85.49(16)
O27 Mo10 O18 Mo7 . -7.2(3)
O20 Mo10 O18 Mo7 . -69.56(16)
O2 Mo10 O18 Mo7 . 2.23(13)
O12 Mo7 O18 Mo10 . 171.72(16)
O6 Mo7 O18 Mo10 . 70.72(16)
O33 Mo7 O18 Mo10 . -24.8(3)
O5 Mo7 O18 Mo10 . -86.47(16)
O2 Mo7 O18 Mo10 . -2.24(13)
O24 Mo6 O19 Mo2 . -167.60(16)
O28 Mo6 O19 Mo2 . 87.06(16)
O26 Mo6 O19 Mo2 . -5.5(4)
O17 Mo6 O19 Mo2 . -68.62(16)
O1 Mo6 O19 Mo2 . 3.24(13)
O16 Mo2 O19 Mo6 . 174.71(16)
O32 Mo2 O19 Mo6 . -31.8(3)
O4 Mo2 O19 Mo6 . 71.55(16)
O9 Mo2 O19 Mo6 . -86.87(16)
O1 Mo2 O19 Mo6 . -3.29(14)
O13 Mo3 O20 Mo10 . -170.30(17)
O7 Mo3 O20 Mo10 . 85.07(17)
O6 Mo3 O20 Mo10 . -69.42(17)
O29 Mo3 O20 Mo10 . -6.5(4)
O2 Mo3 O20 Mo10 . 2.18(14)
O25 Mo10 O20 Mo3 . 174.64(17)
O26 Mo10 O20 Mo3 . -24.0(4)
O18 Mo10 O20 Mo3 . 72.05(17)
O27 Mo10 O20 Mo3 . -85.71(17)
O2 Mo10 O20 Mo3 . -2.21(14)
O23 Mo9 O21 Mo4 . -169.28(16)
O27 Mo9 O21 Mo4 . 86.00(17)
O28 Mo9 O21 Mo4 . -5.2(4)
O22 Mo9 O21 Mo4 . -69.21(16)
O3 Mo9 O21 Mo4 . 2.11(14)
O14 Mo4 O21 Mo9 . 175.33(18)
O30 Mo4 O21 Mo9 . -28.0(4)
O8 Mo4 O21 Mo9 . 72.05(17)
O7 Mo4 O21 Mo9 . -85.53(17)
O3 Mo4 O21 Mo9 . -2.15(14)
O15 Mo11 O22 Mo9 . -167.16(15)
O9 Mo11 O22 Mo9 . 86.69(16)
O31 Mo11 O22 Mo9 . -9.3(3)
O8 Mo11 O22 Mo9 . -69.97(15)
O3 Mo11 O22 Mo9 . 1.96(13)
O23 Mo9 O22 Mo11 . 174.21(16)
O21 Mo9 O22 Mo11 . 71.67(16)
O27 Mo9 O22 Mo11 . -25.9(3)
O28 Mo9 O22 Mo11 . -85.10(16)
O3 Mo9 O22 Mo11 . -1.97(13)
O25 Mo10 O26 Mo6 . 128.2(3)
O18 Mo10 O26 Mo6 . -127.0(3)
O27 Mo10 O26 Mo6 . 27.9(3)
O20 Mo10 O26 Mo6 . -33.1(5)
O2 Mo10 O26 Mo6 . -53.8(3)
O24 Mo6 O26 Mo10 . -131.0(3)
O19 Mo6 O26 Mo10 . 66.6(4)
O28 Mo6 O26 Mo10 . -28.7(3)
O17 Mo6 O26 Mo10 . 131.0(3)
O1 Mo6 O26 Mo10 . 58.2(3)
O23 Mo9 O27 Mo10 . 129.2(3)
O21 Mo9 O27 Mo10 . -126.2(3)
O28 Mo9 O27 Mo10 . 28.0(3)
O22 Mo9 O27 Mo10 . -30.5(5)
O3 Mo9 O27 Mo10 . -53.2(3)
O25 Mo10 O27 Mo9 . -130.6(3)
O26 Mo10 O27 Mo9 . -28.3(3)
O18 Mo10 O27 Mo9 . 66.6(4)
O20 Mo10 O27 Mo9 . 129.8(3)
O2 Mo10 O27 Mo9 . 57.4(3)
O24 Mo6 O28 Mo9 . 129.5(3)
O19 Mo6 O28 Mo9 . -124.8(3)
O26 Mo6 O28 Mo9 . 29.9(3)
O17 Mo6 O28 Mo9 . -25.4(5)
O1 Mo6 O28 Mo9 . -51.5(3)
O23 Mo9 O28 Mo6 . -132.9(3)
O21 Mo9 O28 Mo6 . 63.1(4)
O27 Mo9 O28 Mo6 . -30.6(3)
O22 Mo9 O28 Mo6 . 128.1(3)
O3 Mo9 O28 Mo6 . 55.9(3)
O38 Mo8 O29 Mo3 . 132.4(3)
O36 Mo8 O29 Mo3 . -124.2(3)
O37 Mo8 O29 Mo3 . -27.0(5)
O30 Mo8 O29 Mo3 . 30.7(3)
O40 Mo8 O29 Mo3 . -50.9(3)
O13 Mo3 O29 Mo8 . -132.5(3)
O7 Mo3 O29 Mo8 . -30.5(3)
O20 Mo3 O29 Mo8 . 63.5(5)
O6 Mo3 O29 Mo8 . 127.7(3)
O2 Mo3 O29 Mo8 . 55.1(3)
O14 Mo4 O30 Mo8 . 130.4(3)
O8 Mo4 O30 Mo8 . -123.5(3)
O7 Mo4 O30 Mo8 . 31.2(3)
O21 Mo4 O30 Mo8 . -25.7(5)
O3 Mo4 O30 Mo8 . -50.2(3)
O38 Mo8 O30 Mo4 . -134.6(3)
O29 Mo8 O30 Mo4 . -32.5(3)
O36 Mo8 O30 Mo4 . 60.2(4)
O37 Mo8 O30 Mo4 . 126.5(3)
O40 Mo8 O30 Mo4 . 53.8(3)
O10 Mo5 O31 Mo11 . 128.4(3)
O37 Mo5 O31 Mo11 . -127.0(3)
O35 Mo5 O31 Mo11 . -31.1(5)
O32 Mo5 O31 Mo11 . 27.3(3)
O40 Mo5 O31 Mo11 . -53.9(3)
O15 Mo11 O31 Mo5 . -132.2(3)
O9 Mo11 O31 Mo5 . -28.9(3)
O22 Mo11 O31 Mo5 . 69.6(4)
O8 Mo11 O31 Mo5 . 131.2(3)
O3 Mo11 O31 Mo5 . 58.5(3)
O16 Mo2 O32 Mo5 . 129.3(3)
O4 Mo2 O32 Mo5 . -124.8(3)
O19 Mo2 O32 Mo5 . -23.9(5)
O9 Mo2 O32 Mo5 . 30.7(3)
O1 Mo2 O32 Mo5 . -50.9(3)
O10 Mo5 O32 Mo2 . -132.7(3)
O31 Mo5 O32 Mo2 . -30.5(3)
O37 Mo5 O32 Mo2 . 64.4(4)
O35 Mo5 O32 Mo2 . 127.8(3)
O40 Mo5 O32 Mo2 . 55.7(3)
O12 Mo7 O33 Mo1 . 129.8(3)
O6 Mo7 O33 Mo1 . -127.9(3)
O18 Mo7 O33 Mo1 . -33.7(5)
O5 Mo7 O33 Mo1 . 27.7(3)
O2 Mo7 O33 Mo1 . -55.2(3)
O39 Mo1 O33 Mo7 . -129.9(3)
O34 Mo1 O33 Mo7 . -27.8(3)
O35 Mo1 O33 Mo7 . 70.3(4)
O36 Mo1 O33 Mo7 . 132.6(3)
O40 Mo1 O33 Mo7 . 59.8(3)
O39 Mo1 O34 Mo12 . 131.3(3)
O35 Mo1 O34 Mo12 . -124.0(3)
O33 Mo1 O34 Mo12 . 29.8(3)
O36 Mo1 O34 Mo12 . -26.1(5)
O40 Mo1 O34 Mo12 . -51.2(3)
O11 Mo12 O34 Mo1 . -133.0(3)
O17 Mo12 O34 Mo1 . 62.9(4)
O5 Mo12 O34 Mo1 . -31.5(3)
O4 Mo12 O34 Mo1 . 127.9(3)
O1 Mo12 O34 Mo1 . 55.6(3)
O39 Mo1 O35 Mo5 . -168.85(15)
O34 Mo1 O35 Mo5 . 86.28(16)
O33 Mo1 O35 Mo5 . -9.0(3)
O36 Mo1 O35 Mo5 . -70.30(16)
O40 Mo1 O35 Mo5 . 1.76(13)
O10 Mo5 O35 Mo1 . 174.51(16)
O31 Mo5 O35 Mo1 . -25.8(3)
O37 Mo5 O35 Mo1 . 72.20(16)
O32 Mo5 O35 Mo1 . -84.98(16)
O40 Mo5 O35 Mo1 . -1.77(13)
O38 Mo8 O36 Mo1 . -169.04(17)
O29 Mo8 O36 Mo1 . 86.38(16)
O37 Mo8 O36 Mo1 . -68.92(16)
O30 Mo8 O36 Mo1 . -3.8(4)
O40 Mo8 O36 Mo1 . 2.77(13)
O39 Mo1 O36 Mo8 . 172.99(17)
O34 Mo1 O36 Mo8 . -29.4(4)
O35 Mo1 O36 Mo8 . 70.91(17)
O33 Mo1 O36 Mo8 . -86.05(16)
O40 Mo1 O36 Mo8 . -2.81(14)
O10 Mo5 O37 Mo8 . -169.22(16)
O31 Mo5 O37 Mo8 . 85.94(17)
O35 Mo5 O37 Mo8 . -68.77(16)
O32 Mo5 O37 Mo8 . -6.4(3)
O40 Mo5 O37 Mo8 . 2.54(13)
O38 Mo8 O37 Mo5 . 172.72(16)
O29 Mo8 O37 Mo5 . -27.7(4)
O36 Mo8 O37 Mo5 . 71.36(16)
O30 Mo8 O37 Mo5 . -85.90(16)
O40 Mo8 O37 Mo5 . -2.57(13)
O2 P1 O40 Mo1 . 66.01(17)
O3 P1 O40 Mo1 . -174.01(13)
O1 P1 O40 Mo1 . -54.18(18)
O2 P1 O40 Mo5 . -174.52(14)
O3 P1 O40 Mo5 . -54.54(18)
O1 P1 O40 Mo5 . 65.29(18)
O2 P1 O40 Mo8 . -54.68(19)
O3 P1 O40 Mo8 . 65.30(18)
O1 P1 O40 Mo8 . -174.87(14)
O39 Mo1 O40 P1 . -159.3(6)
O34 Mo1 O40 P1 . 35.04(16)
O35 Mo1 O40 P1 . 133.82(17)
O33 Mo1 O40 P1 . -50.98(16)
O36 Mo1 O40 P1 . -134.62(18)
O39 Mo1 O40 Mo5 . 65.8(7)
O34 Mo1 O40 Mo5 . -99.93(10)
O35 Mo1 O40 Mo5 . -1.15(9)
O33 Mo1 O40 Mo5 . 174.05(9)
O36 Mo1 O40 Mo5 . 90.41(9)
O39 Mo1 O40 Mo8 . -22.9(7)
O34 Mo1 O40 Mo8 . 171.41(10)
O35 Mo1 O40 Mo8 . -89.82(10)
O33 Mo1 O40 Mo8 . 85.39(9)
O36 Mo1 O40 Mo8 . 1.75(9)
O31 Mo5 O40 P1 . 36.18(16)
O37 Mo5 O40 P1 . 134.20(18)
O35 Mo5 O40 P1 . -133.73(18)
O32 Mo5 O40 P1 . -49.72(16)
O31 Mo5 O40 Mo1 . 171.00(9)
O37 Mo5 O40 Mo1 . -90.98(10)
O35 Mo5 O40 Mo1 . 1.09(8)
O32 Mo5 O40 Mo1 . 85.10(9)
O31 Mo5 O40 Mo8 . -99.70(9)
O37 Mo5 O40 Mo8 . -1.67(9)
O35 Mo5 O40 Mo8 . 90.39(9)
O32 Mo5 O40 Mo8 . 174.41(9)
O29 Mo8 O40 P1 . 36.06(17)
O36 Mo8 O40 P1 . 133.65(19)
O37 Mo8 O40 P1 . -133.60(18)
O30 Mo8 O40 P1 . -49.16(17)
O29 Mo8 O40 Mo1 . -99.47(10)
O36 Mo8 O40 Mo1 . -1.88(9)
O37 Mo8 O40 Mo1 . 90.88(9)
O30 Mo8 O40 Mo1 . 175.32(10)
O29 Mo8 O40 Mo5 . 171.24(10)
O36 Mo8 O40 Mo5 . -91.17(10)
O37 Mo8 O40 Mo5 . 1.58(8)
O30 Mo8 O40 Mo5 . 86.02(9)
